data_4301528
loop_
_publ_author_name
'Debdas Mandal'
'Pabitra Baran Chatterjee'
'Shubhajit Bhattacharya'
'Ki-Young Choi'
'Rodolphe Cl\'erac'
'Muktimoy Chaudhury'

_publ_section_title
;
Tetra-, Tri-, and Mononuclear Manganese(II/III) Complexes of a Phenol-Based
N2O2 Capping Ligand: Use of Carboxylates as Ancillary Ligands in Tuning the
Nuclearity of the Complexes
;
_journal_name_full 'Inorganic Chemistry'
_journal_page_first 1826
_journal_page_last 1835
_journal_paper_doi 10.1021/ic801132r
_journal_volume 48
_journal_year 2009
_chemical_formula_sum 'C29 H46 Mn N2 O6'
_chemical_formula_weight 573.62
_chemical_name_systematic
; 
 ? 
;
_space_group_IT_number 14
_symmetry_cell_setting monoclinic
_symmetry_space_group_name_Hall '-P 2ybc'
_symmetry_space_group_name_H-M 'P 1 21/c 1'
_atom_sites_solution_hydrogens geom
_atom_sites_solution_primary direct
_atom_sites_solution_secondary difmap
_audit_creation_method SHELXL-97
_cell_angle_alpha 90.00
_cell_angle_beta 95.244(5)
_cell_angle_gamma 90.00
_cell_formula_units_Z 4
_cell_length_a 16.274(3)
_cell_length_b 12.502(2)
_cell_length_c 14.354(3)
_cell_measurement_temperature 100(2)
_cell_volume 2908.2(9)
_computing_cell_refinement 'Bruker SMART'
_computing_data_collection 'Bruker SMART'
_computing_data_reduction 'Bruker SAINT'
_computing_molecular_graphics 'Bruker SHELXTL'
_computing_publication_material 'Bruker SHELXTL'
_computing_structure_refinement 'SHELXL-97 (Sheldrick, 1997)'
_computing_structure_solution 'SHELXS-97 (Sheldrick, 1990)'
_diffrn_ambient_temperature 100(2)
_diffrn_measured_fraction_theta_full 0.969
_diffrn_measured_fraction_theta_max 0.969
_diffrn_measurement_device_type 'CCD area detector'
_diffrn_measurement_method '\p and \w scans'
_diffrn_radiation_monochromator graphite
_diffrn_radiation_source 'fine-focus sealed tube'
_diffrn_radiation_type MoK\a
_diffrn_radiation_wavelength 0.71073
_diffrn_reflns_av_R_equivalents 0.0446
_diffrn_reflns_av_sigmaI/netI 0.0532
_diffrn_reflns_limit_h_max 19
_diffrn_reflns_limit_h_min -17
_diffrn_reflns_limit_k_max 12
_diffrn_reflns_limit_k_min -14
_diffrn_reflns_limit_l_max 17
_diffrn_reflns_limit_l_min -17
_diffrn_reflns_number 19592
_diffrn_reflns_theta_full 25.88
_diffrn_reflns_theta_max 25.88
_diffrn_reflns_theta_min 1.26
_diffrn_standards_decay_% <1
_exptl_absorpt_coefficient_mu 0.497
_exptl_absorpt_correction_T_max 0.8984
_exptl_absorpt_correction_T_min 0.8451
_exptl_absorpt_correction_type multi-scan
_exptl_absorpt_process_details 'SADABS (Sheldrick, 1996)'
_exptl_crystal_colour green
_exptl_crystal_density_diffrn 1.310
_exptl_crystal_density_method 'not measured'
_exptl_crystal_description prism
_exptl_crystal_F_000 1228
_exptl_crystal_size_max 0.34
_exptl_crystal_size_mid 0.28
_exptl_crystal_size_min 0.22
_refine_diff_density_max 0.946
_refine_diff_density_min -0.925
_refine_diff_density_rms 0.095
_refine_ls_extinction_method none
_refine_ls_goodness_of_fit_ref 1.162
_refine_ls_hydrogen_treatment mixed
_refine_ls_matrix_type full
_refine_ls_number_parameters 480
_refine_ls_number_reflns 5469
_refine_ls_number_restraints 0
_refine_ls_restrained_S_all 1.162
_refine_ls_R_factor_all 0.0790
_refine_ls_R_factor_gt 0.0617
_refine_ls_shift/su_max 0.001
_refine_ls_shift/su_mean 0.000
_refine_ls_structure_factor_coef Fsqd
_refine_ls_weighting_details 'calc w=1/[\s^2^(Fo^2^)+(0.0100P)^2^+10.0000P] where P=(Fo^2^+2Fc^2^)/3'
_refine_ls_weighting_scheme calc
_refine_ls_wR_factor_gt 0.1371
_refine_ls_wR_factor_ref 0.1474
_reflns_number_gt 4338
_reflns_number_total 5469
_reflns_threshold_expression >2sigma(I)
_cod_data_source_file ic801132r_si_002_3.cif
_cod_data_source_block MC3
_cod_depositor_comments
;
The following automatic conversions were performed:
'_symmetry_cell_setting' value 'Monoclinic' changed to 'monoclinic'
according to '/home/saulius/struct/CIF-dictionaries/cif_core.dic'
dictionary named 'cif_core.dic' version 2.4.1 from 2010-06-29.

Automatic conversion script
Id: cif_fix_enum 1527 2010-12-29 10:47:43Z saulius 
;
_cod_original_cell_volume 2908.2(10)
_cod_original_sg_symbol_H-M 'P 21/c'
_cod_database_code 4301528

loop_
_symmetry_equiv_pos_as_xyz
'x, y, z'
'-x, y+1/2, -z+1/2'
'-x, -y, -z'
'x, -y-1/2, z-1/2'

loop_
_atom_site_label
_atom_site_type_symbol
_atom_site_fract_x
_atom_site_fract_y
_atom_site_fract_z
_atom_site_U_iso_or_equiv
_atom_site_adp_type
_atom_site_occupancy
_atom_site_symmetry_multiplicity
_atom_site_calc_flag
_atom_site_refinement_flags
_atom_site_disorder_assembly
_atom_site_disorder_group
Mn01 Mn 0.73415(3) 0.14204(4) 0.99169(4) 0.01628(16) Uani 1 1 d . . .
O1 O 0.82999(15) 0.1810(2) 0.94002(17) 0.0201(6) Uani 1 1 d . . .
O2 O 0.63588(15) 0.1006(2) 1.03576(16) 0.0194(6) Uani 1 1 d . . .
O5 O 0.66706(17) 0.1807(2) 0.85461(18) 0.0306(7) Uani 1 1 d . . .
O3 O 0.75652(18) -0.0062(2) 0.9480(2) 0.0293(7) Uani 1 1 d . . .
N1 N 0.72943(18) 0.2992(2) 1.0514(2) 0.0195(7) Uani 1 1 d . . .
C23 C 0.8023(4) -0.1507(4) 0.8608(5) 0.079(2) Uani 1 1 d . . .
N2 N 0.80087(19) 0.1070(3) 1.1307(2) 0.0216(7) Uani 1 1 d . . .
C6 C 0.8303(2) 0.3734(3) 0.9448(2) 0.0194(8) Uani 1 1 d . . .
O4 O 0.7170(2) -0.0057(4) 0.7968(3) 0.0604(12) Uani 1 1 d . . .
C19 C 0.6170(2) 0.0654(3) 1.1201(2) 0.0185(8) Uani 1 1 d . . .
C20 C 0.6752(2) 0.0216(3) 1.1866(3) 0.0205(8) Uani 1 1 d . . .
C5 C 0.8662(2) 0.2753(3) 0.9277(2) 0.0186(8) Uani 1 1 d . . .
C22 C 0.7643(3) 0.0099(3) 1.1688(3) 0.0254(9) Uani 1 1 d . . .
C24 C 0.8920(4) -0.1186(5) 0.8576(6) 0.082(2) Uani 1 1 d . . .
H24A H 0.9265 -0.1829 0.8579 0.123 Uiso 1 1 calc R . .
H24B H 0.9095 -0.0746 0.9124 0.123 Uiso 1 1 calc R . .
H24C H 0.8980 -0.0775 0.8005 0.123 Uiso 1 1 calc R . .
C8 C 0.9845(3) 0.1670(4) 0.8794(3) 0.0309(10) Uani 1 1 d . . .
C17 C 0.5344(2) 0.0746(3) 1.1403(3) 0.0210(8) Uani 1 1 d . . .
C9 C 0.7462(2) 0.3801(3) 0.9794(3) 0.0225(8) Uani 1 1 d . . .
C15 C 0.5699(3) -0.0048(3) 1.2935(3) 0.0253(9) Uani 1 1 d . . .
C3 C 0.9838(2) 0.3684(3) 0.8777(2) 0.0237(8) Uani 1 1 d . . .
C4 C 0.9456(2) 0.2727(3) 0.8958(2) 0.0212(8) Uani 1 1 d . . .
C28 C 0.5801(3) 0.2026(4) 0.8407(3) 0.0309(10) Uani 1 1 d . . .
C16 C 0.5130(2) 0.0390(3) 1.2265(3) 0.0244(9) Uani 1 1 d . . .
C7 C 0.8715(2) 0.4667(3) 0.9261(3) 0.0224(8) Uani 1 1 d . . .
C21 C 0.6508(3) -0.0128(3) 1.2722(3) 0.0240(8) Uani 1 1 d . . .
C11 C 0.7911(2) 0.2014(3) 1.1905(3) 0.0242(9) Uani 1 1 d . . .
C2 C 0.9476(2) 0.4666(3) 0.8906(2) 0.0233(8) Uani 1 1 d . . .
C12 C 0.6474(3) 0.3254(4) 1.0834(3) 0.0265(9) Uani 1 1 d . . .
C10 C 0.7932(2) 0.3024(3) 1.1327(3) 0.0245(9) Uani 1 1 d . . .
C26 C 0.7769(6) -0.2148(8) 0.7760(9) 0.169(6) Uani 1 1 d . . .
H26A H 0.8082 -0.2818 0.7779 0.253 Uiso 1 1 calc R . .
H26B H 0.7878 -0.1741 0.7201 0.253 Uiso 1 1 calc R . .
H26C H 0.7178 -0.2307 0.7740 0.253 Uiso 1 1 calc R . .
C18 C 0.4712(3) 0.1224(4) 1.0701(3) 0.0283(9) Uani 1 1 d . . .
C1 C 0.9894(3) 0.5692(4) 0.8682(3) 0.0315(10) Uani 1 1 d . . .
C25 C 0.7925(6) -0.2203(5) 0.9432(9) 0.169(6) Uani 1 1 d . . .
H25A H 0.7372 -0.2519 0.9374 0.253 Uiso 1 1 calc R . .
H25B H 0.7998 -0.1773 1.0005 0.253 Uiso 1 1 calc R . .
H25C H 0.8339 -0.2773 0.9460 0.253 Uiso 1 1 calc R . .
C14 C 0.5449(3) -0.0442(4) 1.3865(3) 0.0362(11) Uani 1 1 d . . .
C13 C 0.8889(3) 0.0863(4) 1.1226(3) 0.0305(10) Uani 1 1 d . . .
C27 C 0.7534(3) -0.0459(4) 0.8673(4) 0.0439(14) Uani 1 1 d . . .
C29 C 0.6251(6) 0.8044(6) 0.6145(6) 0.101(3) Uani 1 1 d . . .
H29A H 0.6672 0.7484 0.6146 0.151 Uiso 1 1 calc R . .
H29B H 0.5886 0.8004 0.5565 0.151 Uiso 1 1 calc R . .
H29C H 0.5927 0.7943 0.6682 0.151 Uiso 1 1 calc R . .
O6 O 0.6652(4) 0.9093(4) 0.6211(4) 0.0943(16) Uani 1 1 d . . .
H6 H 0.6866 0.9190 0.6760 0.142 Uiso 1 1 calc R . .
H7 H 0.850(2) 0.530(4) 0.938(3) 0.021(11) Uiso 1 1 d . . .
H21 H 0.694(2) -0.040(3) 1.318(3) 0.020(10) Uiso 1 1 d . . .
H16 H 0.454(2) 0.046(3) 1.239(3) 0.021(10) Uiso 1 1 d . . .
H8A H 1.039(3) 0.175(4) 0.861(3) 0.043(14) Uiso 1 1 d . . .
H8C H 0.944(3) 0.128(4) 0.828(3) 0.043(13) Uiso 1 1 d . . .
H3 H 1.037(3) 0.366(4) 0.856(3) 0.035(12) Uiso 1 1 d . . .
H1A H 0.996(3) 0.611(4) 0.920(4) 0.043(14) Uiso 1 1 d . . .
H1B H 1.039(3) 0.555(4) 0.845(4) 0.050(15) Uiso 1 1 d . . .
H11B H 0.741(2) 0.196(3) 1.215(2) 0.006(8) Uiso 1 1 d . . .
H11A H 0.836(2) 0.202(3) 1.244(3) 0.017(10) Uiso 1 1 d . . .
H14A H 0.590(3) -0.041(4) 1.437(4) 0.044(14) Uiso 1 1 d . . .
H22A H 0.795(2) -0.009(3) 1.227(3) 0.023(11) Uiso 1 1 d . . .
H22B H 0.769(3) -0.044(4) 1.123(3) 0.028(11) Uiso 1 1 d . . .
H14B H 0.527(3) -0.121(5) 1.386(4) 0.061(17) Uiso 1 1 d . . .
H9A H 0.741(2) 0.450(3) 1.006(3) 0.018(10) Uiso 1 1 d . . .
H13A H 0.914(3) 0.147(4) 1.096(3) 0.027(11) Uiso 1 1 d . . .
H10A H 0.846(2) 0.311(3) 1.108(3) 0.017(10) Uiso 1 1 d . . .
H12A H 0.606(3) 0.323(3) 1.030(3) 0.023(11) Uiso 1 1 d . . .
H13B H 0.915(3) 0.065(4) 1.182(3) 0.039(13) Uiso 1 1 d . . .
H13C H 0.893(3) 0.031(4) 1.077(3) 0.028(12) Uiso 1 1 d . . .
H18A H 0.484(3) 0.195(5) 1.050(4) 0.051(15) Uiso 1 1 d . . .
H18B H 0.423(3) 0.123(4) 1.088(4) 0.054(16) Uiso 1 1 d . . .
H28A H 0.546(3) 0.153(4) 0.881(4) 0.050(14) Uiso 1 1 d . . .
H28B H 0.559(3) 0.192(4) 0.777(3) 0.039(13) Uiso 1 1 d . . .
H28C H 0.570(3) 0.274(5) 0.853(4) 0.055(17) Uiso 1 1 d . . .
H10B H 0.786(3) 0.368(4) 1.170(3) 0.030(11) Uiso 1 1 d . . .
H12B H 0.636(3) 0.278(3) 1.134(3) 0.025(11) Uiso 1 1 d . . .
H9B H 0.705(3) 0.368(3) 0.928(3) 0.022(10) Uiso 1 1 d . . .
H14C H 0.496(4) 0.000(5) 1.401(4) 0.061(17) Uiso 1 1 d . . .
H12C H 0.648(3) 0.396(4) 1.110(3) 0.036(13) Uiso 1 1 d . . .
H1C H 0.956(3) 0.607(5) 0.823(4) 0.061(17) Uiso 1 1 d . . .
H18C H 0.469(3) 0.090(5) 1.011(4) 0.064(17) Uiso 1 1 d . . .
H8B H 0.988(3) 0.128(4) 0.934(4) 0.046(14) Uiso 1 1 d . . .

loop_
_atom_site_aniso_label
_atom_site_aniso_U_11
_atom_site_aniso_U_22
_atom_site_aniso_U_33
_atom_site_aniso_U_23
_atom_site_aniso_U_13
_atom_site_aniso_U_12
Mn01 0.0177(3) 0.0151(3) 0.0168(3) -0.0013(2) 0.0053(2) -0.0014(2)
O1 0.0221(14) 0.0151(14) 0.0245(13) -0.0019(10) 0.0098(11) -0.0014(11)
O2 0.0210(13) 0.0193(14) 0.0184(12) 0.0019(10) 0.0041(10) -0.0008(11)
O5 0.0247(15) 0.0443(19) 0.0226(14) 0.0065(13) 0.0014(11) -0.0092(13)
O3 0.0369(17) 0.0153(15) 0.0385(16) -0.0036(12) 0.0183(13) -0.0027(12)
N1 0.0176(16) 0.0185(17) 0.0235(16) -0.0029(13) 0.0073(12) -0.0015(13)
C23 0.076(4) 0.033(3) 0.142(6) -0.046(4) 0.079(4) -0.026(3)
N2 0.0183(16) 0.0239(18) 0.0235(16) 0.0038(13) 0.0068(13) 0.0014(13)
C6 0.0205(19) 0.018(2) 0.0202(17) 0.0009(15) 0.0014(14) -0.0025(15)
O4 0.0336(19) 0.108(3) 0.041(2) -0.047(2) 0.0100(16) -0.017(2)
C19 0.0220(19) 0.015(2) 0.0193(17) -0.0032(14) 0.0065(14) -0.0044(15)
C20 0.025(2) 0.016(2) 0.0216(18) -0.0011(15) 0.0081(15) -0.0016(15)
C5 0.0195(19) 0.022(2) 0.0146(17) 0.0010(14) 0.0028(14) -0.0021(15)
C22 0.027(2) 0.025(2) 0.025(2) 0.0078(17) 0.0067(17) 0.0064(17)
C24 0.065(4) 0.039(4) 0.152(7) -0.016(4) 0.067(4) 0.002(3)
C8 0.028(2) 0.033(3) 0.034(2) 0.000(2) 0.0159(19) 0.0021(19)
C17 0.023(2) 0.015(2) 0.0251(19) -0.0049(15) 0.0052(15) -0.0057(15)
C9 0.023(2) 0.015(2) 0.030(2) -0.0001(16) 0.0053(16) 0.0003(16)
C15 0.032(2) 0.022(2) 0.0233(19) -0.0022(16) 0.0098(17) -0.0115(17)
C3 0.021(2) 0.033(2) 0.0181(18) 0.0016(16) 0.0040(15) -0.0045(17)
C4 0.0207(19) 0.028(2) 0.0158(17) -0.0001(15) 0.0044(14) -0.0014(16)
C28 0.032(2) 0.029(3) 0.030(2) 0.0042(19) -0.0037(18) -0.0034(19)
C16 0.024(2) 0.021(2) 0.030(2) -0.0068(16) 0.0105(17) -0.0086(16)
C7 0.027(2) 0.017(2) 0.0232(19) 0.0010(15) -0.0008(16) -0.0016(16)
C21 0.030(2) 0.017(2) 0.025(2) 0.0011(16) 0.0049(17) -0.0061(17)
C11 0.019(2) 0.035(2) 0.0186(19) -0.0036(16) 0.0043(16) -0.0074(17)
C2 0.025(2) 0.028(2) 0.0167(18) 0.0038(15) -0.0007(15) -0.0100(17)
C12 0.022(2) 0.022(2) 0.038(2) -0.0065(19) 0.0131(18) 0.0004(17)
C10 0.022(2) 0.031(2) 0.0207(19) -0.0076(17) 0.0057(16) -0.0082(17)
C26 0.117(7) 0.142(9) 0.261(14) -0.169(10) 0.086(8) -0.061(7)
C18 0.018(2) 0.032(3) 0.036(2) 0.0006(19) 0.0067(17) -0.0030(18)
C1 0.035(3) 0.031(3) 0.029(2) 0.005(2) 0.005(2) -0.013(2)
C25 0.173(9) 0.028(4) 0.338(16) 0.025(6) 0.200(11) 0.024(5)
C14 0.038(3) 0.044(3) 0.028(2) 0.003(2) 0.012(2) -0.014(2)
C13 0.020(2) 0.043(3) 0.029(2) 0.011(2) 0.0061(17) 0.0076(19)
C27 0.034(3) 0.042(3) 0.061(3) -0.035(3) 0.030(2) -0.026(2)
C29 0.126(7) 0.079(6) 0.094(6) -0.017(5) -0.010(5) -0.022(5)
O6 0.129(5) 0.074(4) 0.078(3) -0.003(3) -0.001(3) -0.015(3)

loop_
_atom_type_symbol
_atom_type_description
_atom_type_scat_dispersion_real
_atom_type_scat_dispersion_imag
_atom_type_scat_source
C C 0.0033 0.0016 'International Tables Vol C Tables 4.2.6.8 and 6.1.1.4'
H H 0.0000 0.0000 'International Tables Vol C Tables 4.2.6.8 and 6.1.1.4'
N N 0.0061 0.0033 'International Tables Vol C Tables 4.2.6.8 and 6.1.1.4'
O O 0.0106 0.0060 'International Tables Vol C Tables 4.2.6.8 and 6.1.1.4'
Mn Mn 0.3368 0.7283 'International Tables Vol C Tables 4.2.6.8 and 6.1.1.4'

loop_
_geom_angle_atom_site_label_1
_geom_angle_atom_site_label_2
_geom_angle_atom_site_label_3
_geom_angle
_geom_angle_site_symmetry_1
_geom_angle_site_symmetry_3
_geom_angle_publ_flag
O2 Mn01 O1 176.39(11) . . ?
O2 Mn01 O3 92.06(11) . . ?
O1 Mn01 O3 86.20(11) . . ?
O2 Mn01 N1 93.21(11) . . ?
O1 Mn01 N1 88.95(11) . . ?
O3 Mn01 N1 170.66(12) . . ?
O2 Mn01 O5 89.63(10) . . ?
O1 Mn01 O5 87.23(11) . . ?
O3 Mn01 O5 90.73(12) . . ?
N1 Mn01 O5 97.01(12) . . ?
O2 Mn01 N2 90.27(11) . . ?
O1 Mn01 N2 92.92(11) . . ?
O3 Mn01 N2 90.64(12) . . ?
N1 Mn01 N2 81.63(12) . . ?
O5 Mn01 N2 178.63(12) . . ?
C5 O1 Mn01 133.0(2) . . ?
C19 O2 Mn01 132.4(2) . . ?
C28 O5 Mn01 124.4(2) . . ?
C27 O3 Mn01 131.4(3) . . ?
C12 N1 C10 109.4(3) . . ?
C12 N1 C9 107.0(3) . . ?
C10 N1 C9 111.4(3) . . ?
C12 N1 Mn01 113.0(2) . . ?
C10 N1 Mn01 106.9(2) . . ?
C9 N1 Mn01 109.2(2) . . ?
C26 C23 C25 107.1(7) . . ?
C26 C23 C24 108.4(5) . . ?
C25 C23 C24 110.6(8) . . ?
C26 C23 C27 113.6(8) . . ?
C25 C23 C27 110.8(5) . . ?
C24 C23 C27 106.3(4) . . ?
C13 N2 C11 110.1(3) . . ?
C13 N2 C22 108.2(3) . . ?
C11 N2 C22 111.9(3) . . ?
C13 N2 Mn01 111.2(2) . . ?
C11 N2 Mn01 107.1(2) . . ?
C22 N2 Mn01 108.3(2) . . ?
C7 C6 C5 119.4(3) . . ?
C7 C6 C9 119.3(3) . . ?
C5 C6 C9 121.2(3) . . ?
O2 C19 C20 123.2(3) . . ?
O2 C19 C17 117.3(3) . . ?
C20 C19 C17 119.6(3) . . ?
C19 C20 C21 119.7(3) . . ?
C19 C20 C22 121.8(3) . . ?
C21 C20 C22 118.5(4) . . ?
O1 C5 C6 123.9(3) . . ?
O1 C5 C4 116.8(3) . . ?
C6 C5 C4 119.3(3) . . ?
N2 C22 C20 114.2(3) . . ?
C16 C17 C19 118.7(4) . . ?
C16 C17 C18 121.0(4) . . ?
C19 C17 C18 120.3(3) . . ?
N1 C9 C6 115.0(3) . . ?
C21 C15 C16 117.7(3) . . ?
C21 C15 C14 120.7(4) . . ?
C16 C15 C14 121.7(4) . . ?
C2 C3 C4 122.6(3) . . ?
C3 C4 C5 118.9(4) . . ?
C3 C4 C8 122.1(3) . . ?
C5 C4 C8 119.0(4) . . ?
C15 C16 C17 122.6(4) . . ?
C2 C7 C6 122.5(4) . . ?
C15 C21 C20 121.8(4) . . ?
N2 C11 C10 109.8(3) . . ?
C3 C2 C7 117.2(4) . . ?
C3 C2 C1 121.7(4) . . ?
C7 C2 C1 121.1(4) . . ?
N1 C10 C11 111.0(3) . . ?
O4 C27 O3 124.9(5) . . ?
O4 C27 C23 120.7(5) . . ?
O3 C27 C23 114.4(6) . . ?

loop_
_geom_bond_atom_site_label_1
_geom_bond_atom_site_label_2
_geom_bond_distance
_geom_bond_site_symmetry_2
_geom_bond_publ_flag
Mn01 O2 1.847(2) . ?
Mn01 O1 1.852(2) . ?
Mn01 O3 2.000(3) . ?
Mn01 N1 2.147(3) . ?
Mn01 O5 2.215(3) . ?
Mn01 N2 2.226(3) . ?
O1 C5 1.337(4) . ?
O2 C19 1.350(4) . ?
O5 C28 1.436(5) . ?
O3 C27 1.257(5) . ?
N1 C12 1.488(5) . ?
N1 C10 1.489(5) . ?
N1 C9 1.489(5) . ?
C23 C26 1.484(10) . ?
C23 C25 1.488(12) . ?
C23 C24 1.519(8) . ?
C23 C27 1.541(8) . ?
N2 C13 1.471(5) . ?
N2 C11 1.476(5) . ?
N2 C22 1.479(5) . ?
C6 C7 1.383(5) . ?
C6 C5 1.391(5) . ?
C6 C9 1.499(5) . ?
O4 C27 1.231(7) . ?
C19 C20 1.393(5) . ?
C19 C17 1.406(5) . ?
C20 C21 1.394(5) . ?
C20 C22 1.503(5) . ?
C5 C4 1.409(5) . ?
C8 C4 1.494(6) . ?
C17 C16 1.389(5) . ?
C17 C18 1.496(6) . ?
C15 C21 1.382(6) . ?
C15 C16 1.386(6) . ?
C15 C14 1.511(5) . ?
C3 C2 1.381(6) . ?
C3 C4 1.383(5) . ?
C7 C2 1.383(5) . ?
C11 C10 1.514(6) . ?
C2 C1 1.500(6) . ?
C29 O6 1.464(9) . ?
